data_7040477
loop_
_publ_author_name
'Baldov\'i, Jos\'e J'
'Duan, Yan'
'Bustos, Carlos'
'Cardona-Serra, Salvador'
'Gouzerh, Pierre'
'Villanneau, Richard'
'Gontard, Geoffrey'
'Clemente-Juan, Juan M'
'Gaita-Ari\~no, Alejandro'
'Gim\'enez-Saiz, Carlos'
'Proust, Anna'
'Coronado, Eugenio'

_publ_section_title
;
 Single ion magnets based on lanthanoid polyoxomolybdate complexes.
;
_journal_issue 42
_journal_name_full 'Dalton transactions (Cambridge, England : 2003)'
_journal_page_first 16653
_journal_page_last 16660
_journal_paper_doi 10.1039/c6dt02258h
_journal_volume 45
_journal_year 2016
_chemical_formula_moiety 'C20 H32 Ho Mo10 N6 O38, 3(C16 H36 N), C H Cl3'
_chemical_formula_sum 'C69 H141 Cl3 Ho Mo10 N9 O38'
_chemical_formula_weight 2935.58
_space_group_crystal_system monoclinic
_space_group_IT_number 14
_space_group_name_Hall '-P 2ybc'
_space_group_name_H-M_alt 'P 1 21/c 1'
_symmetry_space_group_name_Hall '-P 2ybc'
_symmetry_space_group_name_H-M 'P 1 21/c 1'
_atom_sites_solution_hydrogens geom
_atom_sites_solution_primary direct
_atom_sites_solution_secondary difmap
_audit_update_record
;
2016-05-31 deposited with the CCDC.
2016-08-24 downloaded from the CCDC.
;
_cell_angle_alpha 90
_cell_angle_beta 106.8660(10)
_cell_angle_gamma 90
_cell_formula_units_Z 4
_cell_length_a 25.8182(6)
_cell_length_b 21.3845(5)
_cell_length_c 19.7951(4)
_cell_measurement_reflns_used 9898
_cell_measurement_temperature 200(1)
_cell_measurement_theta_max 30.19
_cell_measurement_theta_min 2.36
_cell_volume 10459.0(4)
_computing_cell_refinement 'Bruker SAINT'
_computing_data_collection 'Bruker APEX2'
_computing_data_reduction 'Bruker SAINT'
_computing_publication_material 'WinGX publication routines (Farrugia, 2012)'
_computing_structure_refinement 'SHELXL-2013 (Sheldrick, 2013)'
_computing_structure_solution 'SIR92 (Giacovazzo et al, 1993)'
_diffrn_ambient_temperature 200(1)
_diffrn_detector_area_resol_mean 8.3333
_diffrn_measured_fraction_theta_full 1.000
_diffrn_measured_fraction_theta_max 0.997
_diffrn_measurement_device_type 'Bruker APEX-II CCD'
_diffrn_measurement_method '\f and \w scans'
_diffrn_radiation_monochromator 'curved graphite'
_diffrn_radiation_source 'fine-focus sealed tube'
_diffrn_radiation_type MoK\a
_diffrn_radiation_wavelength 0.71073
_diffrn_reflns_av_R_equivalents 0.0559
_diffrn_reflns_av_unetI/netI 0.0373
_diffrn_reflns_Laue_measured_fraction_full 1.000
_diffrn_reflns_Laue_measured_fraction_max 0.997
_diffrn_reflns_limit_h_max 36
_diffrn_reflns_limit_h_min -36
_diffrn_reflns_limit_k_max 30
_diffrn_reflns_limit_k_min -30
_diffrn_reflns_limit_l_max 28
_diffrn_reflns_limit_l_min -28
_diffrn_reflns_number 229874
_diffrn_reflns_point_group_measured_fraction_full 1.000
_diffrn_reflns_point_group_measured_fraction_max 0.997
_diffrn_reflns_theta_full 25.242
_diffrn_reflns_theta_max 30.608
_diffrn_reflns_theta_min 0.824
_exptl_absorpt_coefficient_mu 2.059
_exptl_absorpt_correction_T_max 0.996
_exptl_absorpt_correction_T_min 0.625
_exptl_absorpt_correction_type multi-scan
_exptl_absorpt_process_details
; 
R.H. Blessing, Acta Cryst. (1995), A51, 33-38
;
_exptl_crystal_colour red
_exptl_crystal_density_diffrn 1.864
_exptl_crystal_density_method 'not measured'
_exptl_crystal_description platelet
_exptl_crystal_F_000 5840
_exptl_crystal_size_max 0.6
_exptl_crystal_size_mid 0.3
_exptl_crystal_size_min 0.02
_refine_diff_density_max 1.727
_refine_diff_density_min -1.317
_refine_diff_density_rms 0.285
_refine_ls_extinction_method none
_refine_ls_goodness_of_fit_ref 1.182
_refine_ls_hydrogen_treatment constr
_refine_ls_matrix_type full
_refine_ls_number_parameters 1226
_refine_ls_number_reflns 32111
_refine_ls_number_restraints 0
_refine_ls_restrained_S_all 1.182
_refine_ls_R_factor_all 0.0817
_refine_ls_R_factor_gt 0.0432
_refine_ls_shift/su_max 0.006
_refine_ls_shift/su_mean 0.000
_refine_ls_structure_factor_coef Fsqd
_refine_ls_weighting_details 'w=1/[\s^2^(Fo^2^)+(0.0564P)^2^+24.4217P] where P=(Fo^2^+2Fc^2^)/3'
_refine_ls_weighting_scheme calc
_refine_ls_wR_factor_gt 0.1014
_refine_ls_wR_factor_ref 0.1335
_reflns_number_gt 23099
_reflns_number_total 32111
_reflns_threshold_expression 'I > 2\s(I)'
_cod_data_source_file c6dt02258h2.cif
_cod_data_source_block HoMo10
_cod_depositor_comments 'Adding full bibliography for 7040469--7040479.cif.'
_cod_database_code 7040477
_shelx_space_group_comment
;
The symmetry employed for this shelxl refinement is uniquely defined
by the following loop, which should always be used as a source of
symmetry information in preference to the above space-group names.
They are only intended as comments.
;

loop_
_space_group_symop_operation_xyz
'x, y, z'
'-x, y+1/2, -z+1/2'
'-x, -y, -z'
'x, -y-1/2, z-1/2'

loop_
_atom_site_label
_atom_site_type_symbol
_atom_site_fract_x
_atom_site_fract_y
_atom_site_fract_z
_atom_site_U_iso_or_equiv
_atom_site_adp_type
_atom_site_occupancy
_atom_site_site_symmetry_order
_atom_site_calc_flag
_atom_site_refinement_flags_posn
_atom_site_refinement_flags_adp
_atom_site_refinement_flags_occupancy
_atom_site_disorder_assembly
_atom_site_disorder_group
Ho1 Ho 0.22447(2) 0.02589(2) 0.40668(2) 0.02213(5) Uani 1 1 d . . . . .
Mo1 Mo 0.11518(2) 0.14242(2) 0.31807(2) 0.02810(9) Uani 1 1 d . . . . .
Mo2 Mo 0.07197(2) 0.00726(2) 0.35169(2) 0.02101(8) Uani 1 1 d . . . . .
Mo3 Mo 0.13208(2) -0.05871(2) 0.24843(2) 0.02728(9) Uani 1 1 d . . . . .
Mo4 Mo 0.17485(2) 0.07595(2) 0.21416(2) 0.03327(10) Uani 1 1 d . . . . .
Mo5 Mo 0.03833(2) 0.05459(2) 0.18070(2) 0.02722(9) Uani 1 1 d . . . . .
Mo6 Mo 0.27986(2) 0.07510(2) 0.59863(2) 0.02421(8) Uani 1 1 d . . . . .
Mo7 Mo 0.29058(2) -0.07229(2) 0.56938(2) 0.02511(8) Uani 1 1 d . . . . .
Mo8 Mo 0.36725(2) -0.04025(2) 0.47115(2) 0.02687(9) Uani 1 1 d . . . . .
Mo9 Mo 0.35667(2) 0.10683(2) 0.50034(2) 0.02755(9) Uani 1 1 d . . . . .
Mo10 Mo 0.40585(2) 0.01008(2) 0.64302(2) 0.02738(9) Uani 1 1 d . . . . .
Cl1 Cl 0.2074(2) -0.0412(4) 0.7912(3) 0.243(4) Uani 1 1 d . . . . .
Cl2A Cl 0.3182(3) -0.0479(4) 0.8324(4) 0.145(2) Uani 0.7 1 d . . P A 1
Cl3A Cl 0.2582(6) 0.0669(4) 0.8148(6) 0.296(7) Uani 0.7 1 d . . P A 1
Cl2B Cl 0.3056(11) -0.0774(8) 0.7861(11) 0.212(11) Uani 0.3 1 d . . P A 2
Cl3B Cl 0.3213(6) 0.0387(8) 0.8569(7) 0.145(5) Uani 0.3 1 d . . P A 2
O1 O 0.17397(13) 0.11906(16) 0.38191(17) 0.0274(7) Uani 1 1 d . . . . .
O2 O 0.13599(12) 0.00297(15) 0.41309(16) 0.0242(6) Uani 1 1 d . . . . .
O3 O 0.18806(12) -0.05510(16) 0.32350(17) 0.0266(7) Uani 1 1 d . . . . .
O4 O 0.22481(13) 0.06112(18) 0.29330(17) 0.0310(8) Uani 1 1 d . . . . .
O5 O 0.10267(17) 0.21712(17) 0.3384(2) 0.0441(10) Uani 1 1 d . . . . .
O6 O 0.06693(13) 0.09671(15) 0.35613(17) 0.0266(7) Uani 1 1 d . . . . .
O7 O 0.02653(13) -0.01605(18) 0.39394(18) 0.0320(8) Uani 1 1 d . . . . .
O8 O 0.07877(13) -0.06443(15) 0.29862(17) 0.0260(7) Uani 1 1 d . . . . .
O9 O 0.13094(16) -0.1319(2) 0.2151(2) 0.0438(10) Uani 1 1 d . . . . .
O10 O 0.16224(14) -0.0105(2) 0.18847(18) 0.0371(9) Uani 1 1 d . . . . .
O11 O 0.20752(16) 0.1024(3) 0.1567(2) 0.0556(13) Uani 1 1 d . . . . .
O12 O 0.14919(14) 0.15195(19) 0.2444(2) 0.0384(9) Uani 1 1 d . . . . .
O13 O 0.10912(12) 0.04315(15) 0.26592(15) 0.0222(6) Uani 1 1 d . . . . .
O14 O 0.04243(14) 0.14069(16) 0.22398(18) 0.0324(8) Uani 1 1 d . . . . .
O15 O 0.00289(12) 0.02635(16) 0.25283(17) 0.0256(7) Uani 1 1 d . . . . .
O16 O 0.05467(14) -0.03268(18) 0.16232(17) 0.0326(8) Uani 1 1 d . . . . .
O17 O 0.09331(15) 0.0838(2) 0.13464(19) 0.0406(9) Uani 1 1 d . . . . .
O18 O 0.22977(12) 0.07034(16) 0.51815(16) 0.0254(7) Uani 1 1 d . . . . .
O19 O 0.23942(12) -0.05532(16) 0.49193(17) 0.0264(7) Uani 1 1 d . . . . .
O20 O 0.30501(13) -0.02847(17) 0.40738(17) 0.0296(7) Uani 1 1 d . . . . .
O21 O 0.29651(13) 0.09879(16) 0.43242(17) 0.0287(7) Uani 1 1 d . . . . .
O22 O 0.25270(16) 0.1171(2) 0.6526(2) 0.0418(9) Uani 1 1 d . . . . .
O23 O 0.27190(13) -0.00908(16) 0.62697(17) 0.0282(7) Uani 1 1 d . . . . .
O24 O 0.27250(15) -0.13956(18) 0.6015(2) 0.0404(9) Uani 1 1 d . . . . .
O25 O 0.34112(13) -0.10270(16) 0.52315(19) 0.0307(7) Uani 1 1 d . . . . .
O26 O 0.40589(15) -0.0834(2) 0.4330(2) 0.0425(10) Uani 1 1 d . . . . .
O27 O 0.39439(13) 0.04192(18) 0.46648(18) 0.0308(7) Uani 1 1 d . . . . .
O28 O 0.38760(17) 0.1718(2) 0.4817(2) 0.0451(10) Uani 1 1 d . . . . .
O29 O 0.32353(14) 0.13540(16) 0.56934(18) 0.0305(7) Uani 1 1 d . . . . .
O30 O 0.33738(12) 0.01553(14) 0.55299(16) 0.0209(6) Uani 1 1 d . . . . .
O31 O 0.35884(14) 0.06433(18) 0.68460(18) 0.0326(8) Uani 1 1 d . . . . .
O32 O 0.36783(14) -0.06618(17) 0.65954(19) 0.0345(8) Uani 1 1 d . . . . .
O33 O 0.43370(13) -0.03732(18) 0.57398(19) 0.0340(8) Uani 1 1 d . . . . .
O34 O 0.42438(13) 0.08809(18) 0.59887(18) 0.0321(8) Uani 1 1 d . . . . .
O35 O -0.2729(3) -0.0610(4) 0.0042(5) 0.119(3) Uani 1 1 d . . . . .
O36 O -0.2996(2) 0.0149(4) -0.0664(4) 0.095(2) Uani 1 1 d . . . . .
O37 O 0.5860(3) 0.1023(4) 1.0730(4) 0.111(3) Uani 1 1 d . . . . .
O38 O 0.4997(3) 0.0991(4) 1.0593(3) 0.107(3) Uani 1 1 d . . . . .
N1 N -0.01995(17) 0.0705(2) 0.1087(2) 0.0347(10) Uani 1 1 d . . . . .
N2 N -0.05707(19) 0.0911(3) 0.0583(3) 0.0477(13) Uani 1 1 d . . . . .
N3 N -0.2646(2) -0.0128(4) -0.0225(4) 0.0691(19) Uani 1 1 d . . . . .
N4 N 0.46474(17) 0.0046(2) 0.7167(2) 0.0354(10) Uani 1 1 d . . . . .
N5 N 0.50854(18) -0.0009(3) 0.7645(2) 0.0442(12) Uani 1 1 d . . . . .
N6 N 0.5387(4) 0.0908(4) 1.0381(4) 0.078(2) Uani 1 1 d . . . . .
N7 N 0.08847(16) 0.14379(19) 0.5673(2) 0.0286(8) Uani 1 1 d . . . . .
N8 N 0.36509(19) 0.1604(3) 0.2494(3) 0.0449(12) Uani 1 1 d . . . . .
N9 N 0.27681(17) -0.2439(2) 0.3839(2) 0.0303(9) Uani 1 1 d . . . . .
C1 C 0.0226(3) 0.1965(3) 0.1873(4) 0.0598(19) Uani 1 1 d . . . . .
H1A H 0.0509 0.2155 0.1701 0.090 Uiso 1 1 calc R U . . .
H1B H 0.0121 0.2257 0.2192 0.090 Uiso 1 1 calc R U . . .
H1C H -0.0090 0.1870 0.1472 0.090 Uiso 1 1 calc R U . . .
C2 C -0.0459(2) 0.0526(3) 0.2605(3) 0.0364(12) Uani 1 1 d . . . . .
H2A H -0.0372 0.0884 0.2927 0.055 Uiso 1 1 calc R U . . .
H2B H -0.0652 0.0210 0.2797 0.055 Uiso 1 1 calc R U . . .
H2C H -0.0689 0.0665 0.2143 0.055 Uiso 1 1 calc R U . . .
C3 C 0.0362(3) -0.0670(3) 0.0992(3) 0.0529(17) Uani 1 1 d . . . . .
H3A H -0.0024 -0.0591 0.0778 0.079 Uiso 1 1 calc R U . . .
H3B H 0.0420 -0.1118 0.1095 0.079 Uiso 1 1 calc R U . . .
H3C H 0.0563 -0.0542 0.0665 0.079 Uiso 1 1 calc R U . . .
C4 C 0.0860(3) 0.1026(5) 0.0664(3) 0.071(3) Uani 1 1 d . . . . .
H4A H 0.0474 0.1010 0.0405 0.106 Uiso 1 1 calc R U . . .
H4B H 0.1061 0.0747 0.0437 0.106 Uiso 1 1 calc R U . . .
H4C H 0.0993 0.1455 0.0660 0.106 Uiso 1 1 calc R U . . .
C5 C 0.3787(3) 0.1191(4) 0.7252(4) 0.061(2) Uani 1 1 d . . . . .
H5A H 0.4139 0.1100 0.7592 0.092 Uiso 1 1 calc R U . . .
H5B H 0.3530 0.1319 0.7506 0.092 Uiso 1 1 calc R U . . .
H5C H 0.3828 0.1528 0.6937 0.092 Uiso 1 1 calc R U . . .
C6 C 0.3907(3) -0.1185(4) 0.7003(6) 0.101(4) Uani 1 1 d . . . . .
H6A H 0.4114 -0.1429 0.6751 0.152 Uiso 1 1 calc R U . . .
H6B H 0.3619 -0.1445 0.7084 0.152 Uiso 1 1 calc R U . . .
H6C H 0.4149 -0.1045 0.7457 0.152 Uiso 1 1 calc R U . . .
C7 C 0.4872(3) -0.0485(6) 0.5786(5) 0.105(4) Uani 1 1 d . . . . .
H7A H 0.5049 -0.0090 0.5732 0.158 Uiso 1 1 calc R U . . .
H7B H 0.4893 -0.0776 0.5412 0.158 Uiso 1 1 calc R U . . .
H7C H 0.5054 -0.0668 0.6248 0.158 Uiso 1 1 calc R U . . .
C8 C 0.4756(3) 0.1151(4) 0.6104(4) 0.065(2) Uani 1 1 d . . . . .
H8A H 0.4956 0.1121 0.6606 0.098 Uiso 1 1 calc R U . . .
H8B H 0.4716 0.1591 0.5962 0.098 Uiso 1 1 calc R U . . .
H8C H 0.4955 0.0928 0.5824 0.098 Uiso 1 1 calc R U . . .
C9 C -0.1076(2) 0.0622(3) 0.0406(3) 0.0418(14) Uani 1 1 d . . . . .
C10 C -0.1193(2) 0.0093(3) 0.0728(3) 0.0428(13) Uani 1 1 d . . . . .
H10 H -0.0918 -0.0098 0.1096 0.051 Uiso 1 1 calc R U . . .
C11 C -0.1483(3) 0.0898(4) -0.0141(4) 0.070(2) Uani 1 1 d . . . . .
H11 H -0.1408 0.1265 -0.0365 0.084 Uiso 1 1 calc R U . . .
C12 C -0.1709(3) -0.0166(3) 0.0525(4) 0.0524(16) Uani 1 1 d . . . . .
H12 H -0.1791 -0.0531 0.0748 0.063 Uiso 1 1 calc R U . . .
C13 C -0.1990(3) 0.0638(5) -0.0351(4) 0.076(3) Uani 1 1 d . . . . .
H13 H -0.2263 0.0816 -0.0732 0.091 Uiso 1 1 calc R U . . .
C14 C -0.2101(2) 0.0128(4) -0.0016(4) 0.0509(16) Uani 1 1 d . . . . .
C15 C 0.5137(3) 0.0169(4) 0.8328(3) 0.0547(18) Uani 1 1 d . . . . .
C16 C 0.5656(3) 0.0200(4) 0.8798(3) 0.065(2) Uani 1 1 d . . . . .
H16 H 0.5954 0.0050 0.8655 0.078 Uiso 1 1 calc R U . . .
C17 C 0.4693(3) 0.0358(4) 0.8567(4) 0.0567(18) Uani 1 1 d . . . . .
H17 H 0.4334 0.0312 0.8266 0.068 Uiso 1 1 calc R U . . .
C18 C 0.5746(3) 0.0444(4) 0.9467(4) 0.0606(19) Uani 1 1 d . . . . .
H18 H 0.6102 0.0468 0.9782 0.073 Uiso 1 1 calc R U . . .
C19 C 0.4778(3) 0.0612(4) 0.9243(4) 0.065(2) Uani 1 1 d . . . . .
H19 H 0.4481 0.0748 0.9398 0.078 Uiso 1 1 calc R U . . .
C20 C 0.5294(3) 0.0659(4) 0.9676(4) 0.063(2) Uani 1 1 d . . . . .
C21 C 0.1074(2) 0.1535(3) 0.6466(3) 0.0338(11) Uani 1 1 d . . . . .
H21A H 0.1414 0.1297 0.6661 0.041 Uiso 1 1 calc R U . . .
H21B H 0.1160 0.1984 0.6560 0.041 Uiso 1 1 calc R U . . .
C22 C 0.0677(2) 0.1342(3) 0.6862(3) 0.0373(12) Uani 1 1 d . . . . .
H22A H 0.0558 0.0906 0.6736 0.045 Uiso 1 1 calc R U . . .
H22B H 0.0355 0.1616 0.6722 0.045 Uiso 1 1 calc R U . . .
C23 C 0.0939(3) 0.1389(3) 0.7655(3) 0.0467(14) Uani 1 1 d . . . . .
H23A H 0.1232 0.1075 0.7799 0.056 Uiso 1 1 calc R U . . .
H23B H 0.1104 0.1808 0.7768 0.056 Uiso 1 1 calc R U . . .
C24 C 0.0545(3) 0.1287(3) 0.8074(3) 0.0563(18) Uani 1 1 d . . . . .
H24A H 0.0264 0.1611 0.7954 0.084 Uiso 1 1 calc R U . . .
H24B H 0.0737 0.1309 0.8580 0.084 Uiso 1 1 calc R U . . .
H24C H 0.0376 0.0874 0.7963 0.084 Uiso 1 1 calc R U . . .
C25 C 0.1350(2) 0.1608(3) 0.5367(3) 0.0349(11) Uani 1 1 d . . . . .
H25A H 0.1684 0.1398 0.5651 0.042 Uiso 1 1 calc R U . . .
H25B H 0.1264 0.1443 0.4880 0.042 Uiso 1 1 calc R U . . .
C26 C 0.1459(2) 0.2300(3) 0.5351(4) 0.0424(13) Uani 1 1 d . . . . .
H26A H 0.1524 0.2476 0.5831 0.051 Uiso 1 1 calc R U . . .
H26B H 0.1138 0.2511 0.5036 0.051 Uiso 1 1 calc R U . . .
C27 C 0.1952(3) 0.2425(3) 0.5090(4) 0.0495(15) Uani 1 1 d . . . . .
H27A H 0.2284 0.2284 0.5451 0.059 Uiso 1 1 calc R U . . .
H27B H 0.1918 0.2181 0.4654 0.059 Uiso 1 1 calc R U . . .
C28 C 0.2001(3) 0.3107(4) 0.4941(5) 0.068(2) Uani 1 1 d . . . . .
H28A H 0.1677 0.3245 0.4576 0.102 Uiso 1 1 calc R U . . .
H28B H 0.2321 0.3174 0.4778 0.102 Uiso 1 1 calc R U . . .
H28C H 0.2039 0.3349 0.5374 0.102 Uiso 1 1 calc R U . . .
C29 C 0.03937(19) 0.1846(3) 0.5367(3) 0.0329(11) Uani 1 1 d . . . . .
H29A H 0.0490 0.2283 0.5519 0.039 Uiso 1 1 calc R U . . .
H29B H 0.0104 0.1713 0.5571 0.039 Uiso 1 1 calc R U . . .
C30 C 0.0167(2) 0.1837(3) 0.4561(3) 0.0361(11) Uani 1 1 d . . . . .
H30A H 0.0470 0.1860 0.4350 0.043 Uiso 1 1 calc R U . . .
H30B H -0.0026 0.1438 0.4412 0.043 Uiso 1 1 calc R U . . .
C31 C -0.0214(3) 0.2372(3) 0.4293(3) 0.0465(14) Uani 1 1 d . . . . .
H31A H -0.0515 0.2350 0.4508 0.056 Uiso 1 1 calc R U . . .
H31B H -0.0020 0.2771 0.4441 0.056 Uiso 1 1 calc R U . . .
C32 C -0.0441(3) 0.2364(4) 0.3506(4) 0.0573(18) Uani 1 1 d . . . . .
H32A H -0.0144 0.2369 0.3290 0.086 Uiso 1 1 calc R U . . .
H32B H -0.0670 0.2733 0.3352 0.086 Uiso 1 1 calc R U . . .
H32C H -0.0658 0.1985 0.3359 0.086 Uiso 1 1 calc R U . . .
C33 C 0.0729(2) 0.0761(2) 0.5487(3) 0.0282(9) Uani 1 1 d . . . . .
H33A H 0.0643 0.0712 0.4969 0.034 Uiso 1 1 calc R U . . .
H33B H 0.0395 0.0669 0.5618 0.034 Uiso 1 1 calc R U . . .
C34 C 0.1156(2) 0.0280(2) 0.5839(3) 0.0332(11) Uani 1 1 d . . . . .
H34A H 0.1486 0.0348 0.5690 0.040 Uiso 1 1 calc R U . . .
H34B H 0.1254 0.0330 0.6358 0.040 Uiso 1 1 calc R U . . .
C35 C 0.0941(2) -0.0374(2) 0.5637(3) 0.0343(11) Uani 1 1 d . . . . .
H35A H 0.0597 -0.0426 0.5757 0.041 Uiso 1 1 calc R U . . .
H35B H 0.0863 -0.0426 0.5120 0.041 Uiso 1 1 calc R U . . .
C36 C 0.1332(3) -0.0874(3) 0.6003(4) 0.0506(16) Uani 1 1 d . . . . .
H36A H 0.1673 -0.0826 0.5885 0.076 Uiso 1 1 calc R U . . .
H36B H 0.1177 -0.1286 0.5847 0.076 Uiso 1 1 calc R U . . .
H36C H 0.1400 -0.0836 0.6515 0.076 Uiso 1 1 calc R U . . .
C37 C 0.3213(3) 0.1766(4) 0.2842(5) 0.072(2) Uani 1 1 d . . . . .
H37A H 0.3346 0.1647 0.3347 0.086 Uiso 1 1 calc R U . . .
H37B H 0.2891 0.1507 0.2623 0.086 Uiso 1 1 calc R U . . .
C38 C 0.3035(4) 0.2456(5) 0.2799(7) 0.107(4) Uani 1 1 d . . . . .
H38A H 0.2838 0.2578 0.2309 0.128 Uiso 0.5 1 calc R U P B 1
H38B H 0.3347 0.2740 0.2983 0.128 Uiso 0.5 1 calc R U P B 1
H38C H 0.3256 0.2668 0.3231 0.128 Uiso 0.5 1 calc R U P C 2
H38D H 0.3130 0.2647 0.2395 0.128 Uiso 0.5 1 calc R U P C 2
C39A C 0.2640(9) 0.2452(11) 0.3300(13) 0.052(4) Uani 0.5 1 d . . P D 1
H39A H 0.2356 0.2130 0.3137 0.062 Uiso 0.5 1 calc R U P D 1
H39B H 0.2850 0.2353 0.3792 0.062 Uiso 0.5 1 calc R U P D 1
C40A C 0.2383(8) 0.3097(10) 0.3268(9) 0.096(7) Uani 0.5 1 d . . P D 1
H40A H 0.2135 0.3100 0.3561 0.144 Uiso 0.5 1 calc R U P D 1
H40B H 0.2182 0.3194 0.2779 0.144 Uiso 0.5 1 calc R U P D 1
H40C H 0.2667 0.3411 0.3445 0.144 Uiso 0.5 1 calc R U P D 1
C39B C 0.2452(6) 0.2608(8) 0.2720(11) 0.075(5) Uani 0.5 1 d . . P D 2
H39C H 0.2355 0.3040 0.2551 0.090 Uiso 0.5 1 calc R U P D 2
H39D H 0.2199 0.2307 0.2412 0.090 Uiso 0.5 1 calc R U P D 2
C40B C 0.2490(10) 0.2530(14) 0.3457(15) 0.079(7) Uani 0.5 1 d . . P D 2
H40D H 0.2135 0.2607 0.3528 0.119 Uiso 0.5 1 calc R U P D 2
H40E H 0.2754 0.2827 0.3739 0.119 Uiso 0.5 1 calc R U P D 2
H40F H 0.2606 0.2102 0.3604 0.119 Uiso 0.5 1 calc R U P D 2
C41 C 0.4140(3) 0.2030(4) 0.2755(4) 0.0590(18) Uani 1 1 d . . . . .
H41A H 0.4420 0.1894 0.2534 0.071 Uiso 1 1 calc R U . . .
H41B H 0.4031 0.2460 0.2589 0.071 Uiso 1 1 calc R U . . .
C42 C 0.4388(4) 0.2049(4) 0.3533(4) 0.075(2) Uani 1 1 d . . . . .
H42A H 0.4495 0.1621 0.3710 0.090 Uiso 1 1 calc R U . . .
H42B H 0.4119 0.2205 0.3761 0.090 Uiso 1 1 calc R U . . .
C43 C 0.4880(4) 0.2469(5) 0.3727(5) 0.085(3) Uani 1 1 d . . . . .
H43A H 0.5138 0.2324 0.3476 0.102 Uiso 1 1 calc R U . . .
H43B H 0.4767 0.2899 0.3565 0.102 Uiso 1 1 calc R U . . .
C44 C 0.5157(4) 0.2480(7) 0.4498(5) 0.114(4) Uani 1 1 d . . . . .
H44A H 0.4899 0.2603 0.4751 0.171 Uiso 1 1 calc R U . . .
H44B H 0.5455 0.2782 0.4597 0.171 Uiso 1 1 calc R U . . .
H44C H 0.5301 0.2063 0.4653 0.171 Uiso 1 1 calc R U . . .
C45 C 0.3808(2) 0.0933(3) 0.2648(4) 0.0505(16) Uani 1 1 d . . . . .
H45A H 0.4110 0.0839 0.2448 0.061 Uiso 1 1 calc R U . . .
H45B H 0.3949 0.0883 0.3166 0.061 Uiso 1 1 calc R U . . .
C46 C 0.3372(3) 0.0458(3) 0.2374(4) 0.0532(16) Uani 1 1 d . . . . .
H46A H 0.3254 0.0472 0.1852 0.064 Uiso 1 1 calc R U . . .
H46B H 0.3057 0.0564 0.2541 0.064 Uiso 1 1 calc R U . . .
C47 C 0.3562(3) -0.0202(3) 0.2615(4) 0.0508(16) Uani 1 1 d . . . . .
H47A H 0.3855 -0.0325 0.2411 0.061 Uiso 1 1 calc R U . . .
H47B H 0.3710 -0.0210 0.3135 0.061 Uiso 1 1 calc R U . . .
C48 C 0.3107(3) -0.0661(4) 0.2390(4) 0.064(2) Uani 1 1 d . . . . .
H48A H 0.2819 -0.0544 0.2597 0.096 Uiso 1 1 calc R U . . .
H48B H 0.3240 -0.1080 0.2552 0.096 Uiso 1 1 calc R U . . .
H48C H 0.2965 -0.0660 0.1874 0.096 Uiso 1 1 calc R U . . .
C49 C 0.3409(3) 0.1730(4) 0.1713(4) 0.062(2) Uani 1 1 d . . . . .
H49A H 0.3061 0.1503 0.1551 0.074 Uiso 1 1 calc R U . . .
H49B H 0.3327 0.2182 0.1651 0.074 Uiso 1 1 calc R U . . .
C50 C 0.3743(3) 0.1555(4) 0.1243(4) 0.069(2) Uani 1 1 d . . . . .
H50A H 0.3723 0.1097 0.1167 0.082 Uiso 1 1 calc R U . . .
H50B H 0.4126 0.1665 0.1476 0.082 Uiso 1 1 calc R U . . .
C51 C 0.3554(5) 0.1884(6) 0.0535(5) 0.100(3) Uani 1 1 d . . . . .
H51A H 0.3159 0.1814 0.0341 0.121 Uiso 1 1 calc R U . . .
H51B H 0.3609 0.2339 0.0620 0.121 Uiso 1 1 calc R U . . .
C52 C 0.3801(5) 0.1712(6) 0.0010(5) 0.104(4) Uani 1 1 d . . . . .
H52A H 0.4182 0.1838 0.0159 0.156 Uiso 1 1 calc R U . . .
H52B H 0.3615 0.1920 -0.0436 0.156 Uiso 1 1 calc R U . . .
H52C H 0.3777 0.1257 -0.0057 0.156 Uiso 1 1 calc R U . . .
C53 C 0.2908(2) -0.2936(3) 0.4416(3) 0.0392(12) Uani 1 1 d . . . . .
H53A H 0.2571 -0.3160 0.4413 0.047 Uiso 1 1 calc R U . . .
H53B H 0.3154 -0.3244 0.4299 0.047 Uiso 1 1 calc R U . . .
C54 C 0.3169(3) -0.2695(3) 0.5156(3) 0.0495(15) Uani 1 1 d . . . . .
H54A H 0.3480 -0.2424 0.5157 0.059 Uiso 1 1 calc R U . . .
H54B H 0.2905 -0.2441 0.5313 0.059 Uiso 1 1 calc R U . . .
C55 C 0.3362(3) -0.3232(4) 0.5661(4) 0.064(2) Uani 1 1 d . . . . .
H55A H 0.3617 -0.3491 0.5493 0.077 Uiso 1 1 calc R U . . .
H55B H 0.3048 -0.3498 0.5663 0.077 Uiso 1 1 calc R U . . .
C56 C 0.3641(4) -0.3015(5) 0.6412(4) 0.087(3) Uani 1 1 d . . . . .
H56A H 0.3965 -0.2775 0.6419 0.130 Uiso 1 1 calc R U . . .
H56B H 0.3744 -0.3380 0.6722 0.130 Uiso 1 1 calc R U . . .
H56C H 0.3392 -0.2752 0.6579 0.130 Uiso 1 1 calc R U . . .
C57 C 0.2400(2) -0.1938(2) 0.4006(3) 0.0332(11) Uani 1 1 d . . . . .
H57A H 0.2577 -0.1768 0.4482 0.040 Uiso 1 1 calc R U . . .
H57B H 0.2364 -0.1591 0.3663 0.040 Uiso 1 1 calc R U . . .
C58 C 0.1838(2) -0.2167(3) 0.3983(3) 0.0428(13) Uani 1 1 d . . . . .
H58A H 0.1626 -0.2248 0.3488 0.051 Uiso 1 1 calc R U . . .
H58B H 0.1868 -0.2564 0.4249 0.051 Uiso 1 1 calc R U . . .
C59 C 0.1548(2) -0.1683(3) 0.4303(3) 0.0365(11) Uani 1 1 d . . . . .
H59A H 0.1564 -0.1272 0.4079 0.044 Uiso 1 1 calc R U . . .
H59B H 0.1736 -0.1643 0.4813 0.044 Uiso 1 1 calc R U . . .
C60 C 0.0959(2) -0.1853(3) 0.4205(4) 0.0527(16) Uani 1 1 d . . . . .
H60A H 0.0760 -0.1846 0.3701 0.079 Uiso 1 1 calc R U . . .
H60B H 0.0797 -0.1549 0.4456 0.079 Uiso 1 1 calc R U . . .
H60C H 0.0938 -0.2272 0.4395 0.079 Uiso 1 1 calc R U . . .
C61 C 0.2490(2) -0.2769(3) 0.3157(3) 0.0359(11) Uani 1 1 d . . . . .
H61A H 0.2151 -0.2958 0.3202 0.043 Uiso 1 1 calc R U . . .
H61B H 0.2726 -0.3114 0.3090 0.043 Uiso 1 1 calc R U . . .
C62 C 0.2351(2) -0.2361(3) 0.2503(3) 0.0405(12) Uani 1 1 d . . . . .
H62A H 0.2139 -0.1994 0.2575 0.049 Uiso 1 1 calc R U . . .
H62B H 0.2689 -0.2206 0.2418 0.049 Uiso 1 1 calc R U . . .
C63 C 0.2027(3) -0.2729(3) 0.1869(3) 0.0485(15) Uani 1 1 d . . . . .
H63A H 0.2236 -0.3102 0.1810 0.058 Uiso 1 1 calc R U . . .
H63B H 0.1687 -0.2874 0.1954 0.058 Uiso 1 1 calc R U . . .
C64 C 0.1892(3) -0.2352(4) 0.1204(3) 0.0591(18) Uani 1 1 d . . . . .
H64A H 0.1687 -0.1979 0.1260 0.089 Uiso 1 1 calc R U . . .
H64B H 0.1673 -0.2605 0.0811 0.089 Uiso 1 1 calc R U . . .
H64C H 0.2227 -0.2225 0.1104 0.089 Uiso 1 1 calc R U . . .
C65 C 0.3279(2) -0.2116(2) 0.3788(3) 0.0320(10) Uani 1 1 d . . . . .
H65A H 0.3465 -0.1931 0.4254 0.038 Uiso 1 1 calc R U . . .
H65B H 0.3174 -0.1768 0.3445 0.038 Uiso 1 1 calc R U . . .
C66 C 0.3678(2) -0.2533(3) 0.3565(4) 0.0456(14) Uani 1 1 d . . . . .
H66A H 0.3799 -0.2871 0.3917 0.055 Uiso 1 1 calc R U . . .
H66B H 0.3492 -0.2730 0.3106 0.055 Uiso 1 1 calc R U . . .
C67 C 0.4163(2) -0.2180(3) 0.3499(3) 0.0457(14) Uani 1 1 d . . . . .
H67A H 0.4353 -0.1990 0.3960 0.055 Uiso 1 1 calc R U . . .
H67B H 0.4041 -0.1838 0.3152 0.055 Uiso 1 1 calc R U . . .
C68 C 0.4552(3) -0.2596(4) 0.3266(4) 0.0601(19) Uani 1 1 d . . . . .
H68A H 0.4679 -0.2931 0.3613 0.090 Uiso 1 1 calc R U . . .
H68B H 0.4861 -0.2348 0.3228 0.090 Uiso 1 1 calc R U . . .
H68C H 0.4367 -0.2780 0.2805 0.090 Uiso 1 1 calc R U . . .
C69 C 0.2690(6) -0.0070(7) 0.7875(6) 0.135(6) Uani 1 1 d . . . . .
H69A H 0.2698 -0.0053 0.7373 0.163 Uiso 0.5 1 calc R U P A 1
H69B H 0.2627 0.0146 0.7410 0.163 Uiso 0.5 1 calc R U P A 2

loop_
_atom_site_aniso_label
_atom_site_aniso_U_11
_atom_site_aniso_U_22
_atom_site_aniso_U_33
_atom_site_aniso_U_23
_atom_site_aniso_U_13
_atom_site_aniso_U_12
Ho1 0.01606(9) 0.02760(11) 0.02090(9) -0.00010(8) 0.00248(7) -0.00262(7)
Mo1 0.02497(19) 0.02305(19) 0.0318(2) 0.00469(16) 0.00116(16) -0.00224(15)
Mo2 0.01557(16) 0.02514(19) 0.02178(17) 0.00152(14) 0.00458(13) -0.00132(13)
Mo3 0.01901(17) 0.0344(2) 0.02535(19) -0.00848(16) 0.00153(14) 0.00120(15)
Mo4 0.01938(18) 0.0570(3) 0.02234(19) 0.00905(18) 0.00431(15) -0.00688(18)
Mo5 0.01795(17) 0.0386(2) 0.02215(18) 0.00429(16) 0.00114(14) -0.00133(16)
Mo6 0.01993(17) 0.0294(2) 0.02215(18) -0.00390(15) 0.00437(14) 0.00086(15)
Mo7 0.01945(17) 0.02467(19) 0.02909(19) 0.00313(15) 0.00371(15) -0.00244(14)
Mo8 0.01550(16) 0.0354(2) 0.0290(2) -0.00816(16) 0.00533(14) -0.00094(15)
Mo9 0.02239(18) 0.0296(2) 0.0287(2) 0.00067(16) 0.00436(15) -0.00936(16)
Mo10 0.01740(17) 0.0343(2) 0.02609(19) -0.00215(16) -0.00056(14) -0.00113(15)
Cl1 0.129(4) 0.436(11) 0.142(4) -0.075(5) 0.007(3) 0.073(5)
Cl2A 0.111(4) 0.156(6) 0.151(6) 0.061(5) 0.010(4) 0.021(4)
Cl3A 0.52(2) 0.175(8) 0.301(11) 0.134(8) 0.295(13) 0.151(10)
Cl2B 0.34(3) 0.100(11) 0.175(17) 0.046(11) 0.045(18) -0.059(14)
Cl3B 0.145(11) 0.177(13) 0.106(8) -0.056(8) 0.027(8) -0.023(10)
O1 0.0236(16) 0.0254(17) 0.0282(16) 0.0015(13) -0.0005(13) -0.0037(13)
O2 0.0176(14) 0.0290(17) 0.0238(15) 0.0026(12) 0.0025(12) -0.0023(12)
O3 0.0185(14) 0.0304(17) 0.0283(16) -0.0053(13) 0.0029(12) 0.0019(13)
O4 0.0195(15) 0.049(2) 0.0233(16) 0.0037(15) 0.0045(13) -0.0048(14)
O5 0.046(2) 0.0196(18) 0.060(3) 0.0024(17) 0.0038(19) 0.0003(16)
O6 0.0241(16) 0.0246(16) 0.0284(16) -0.0009(13) 0.0036(13) 0.0005(13)
O7 0.0207(16) 0.044(2) 0.0321(18) 0.0038(15) 0.0091(14) -0.0034(15)
O8 0.0196(15) 0.0267(17) 0.0291(16) -0.0006(13) 0.0031(12) 0.0011(12)
O9 0.033(2) 0.045(2) 0.049(2) -0.0225(19) 0.0044(17) 0.0022(17)
O10 0.0205(16) 0.065(3) 0.0259(17) -0.0107(17) 0.0067(13) -0.0013(16)
O11 0.031(2) 0.101(4) 0.034(2) 0.022(2) 0.0095(17) -0.011(2)
O12 0.0266(17) 0.044(2) 0.039(2) 0.0193(17) 0.0009(15) -0.0116(16)
O13 0.0153(13) 0.0306(17) 0.0201(14) 0.0001(12) 0.0038(11) -0.0027(12)
O14 0.0282(17) 0.0287(18) 0.0335(18) 0.0095(14) -0.0016(14) 0.0000(14)
O15 0.0145(13) 0.0313(17) 0.0278(16) 0.0014(13) 0.0014(12) 0.0018(12)
O16 0.0232(16) 0.050(2) 0.0205(15) -0.0086(15) -0.0001(13) -0.0016(15)
O17 0.0291(18) 0.066(3) 0.0245(17) 0.0139(17) 0.0036(14) -0.0047(18)
O18 0.0193(14) 0.0319(18) 0.0237(15) -0.0028(13) 0.0042(12) 0.0000(13)
O19 0.0187(14) 0.0286(17) 0.0298(17) 0.0016(13) 0.0038(12) -0.0015(13)
O20 0.0199(15) 0.040(2) 0.0281(17) -0.0079(14) 0.0057(13) -0.0035(14)
O21 0.0248(16) 0.0322(18) 0.0258(16) 0.0037(13) 0.0022(13) -0.0071(14)
O22 0.036(2) 0.056(3) 0.0328(19) -0.0140(18) 0.0086(16) 0.0061(18)
O23 0.0226(16) 0.0333(18) 0.0277(16) 0.0037(14) 0.0059(13) -0.0017(13)
O24 0.036(2) 0.033(2) 0.051(2) 0.0142(17) 0.0099(18) -0.0064(16)
O25 0.0220(16) 0.0259(17) 0.042(2) -0.0052(14) 0.0054(14) 0.0005(13)
O26 0.0247(18) 0.055(3) 0.048(2) -0.0195(19) 0.0108(16) 0.0043(17)
O27 0.0207(15) 0.044(2) 0.0277(17) -0.0047(15) 0.0068(13) -0.0075(14)
O28 0.042(2) 0.043(2) 0.049(2) 0.0040(18) 0.0094(18) -0.0224(18)
O29 0.0266(17) 0.0296(18) 0.0310(17) -0.0030(14) 0.0018(14) -0.0031(14)
O30 0.0159(13) 0.0223(15) 0.0234(15) -0.0019(12) 0.0039(11) -0.0023(11)
O31 0.0283(17) 0.040(2) 0.0251(16) -0.0056(14) 0.0010(14) -0.0010(15)
O32 0.0283(18) 0.035(2) 0.0342(19) 0.0109(15) -0.0007(14) 0.0024(15)
O33 0.0168(15) 0.044(2) 0.0372(19) -0.0067(16) 0.0022(14) 0.0020(14)
O34 0.0200(16) 0.041(2) 0.0318(18) -0.0049(15) 0.0025(13) -0.0105(14)
O35 0.053(4) 0.079(5) 0.200(9) -0.002(5) -0.004(5) -0.021(3)
O36 0.025(2) 0.144(6) 0.099(5) 0.005(4) -0.009(3) -0.004(3)
O37 0.115(6) 0.117(6) 0.071(4) -0.033(4) -0.019(4) -0.009(5)
O38 0.115(6) 0.147(7) 0.063(4) -0.001(4) 0.034(4) 0.035(5)
N1 0.0228(19) 0.053(3) 0.025(2) 0.0080(19) 0.0017(16) -0.0002(19)
N2 0.027(2) 0.072(4) 0.036(2) 0.023(2) -0.0021(19) -0.003(2)
N3 0.031(3) 0.083(5) 0.085(5) -0.021(4) 0.003(3) -0.001(3)
N4 0.0199(19) 0.050(3) 0.031(2) -0.0030(19) -0.0003(16) 0.0025(18)
N5 0.021(2) 0.072(4) 0.033(2) -0.005(2) -0.0030(18) 0.004(2)
N6 0.097(6) 0.072(5) 0.051(4) -0.010(3) -0.002(4) 0.003(4)
N7 0.0229(18) 0.023(2) 0.041(2) -0.0022(17) 0.0112(17) 0.0016(15)
N8 0.027(2) 0.054(3) 0.055(3) 0.007(2) 0.014(2) -0.005(2)
N9 0.029(2) 0.025(2) 0.036(2) -0.0041(17) 0.0082(17) -0.0032(16)
C1 0.076(5) 0.043(4) 0.047(4) 0.018(3) -0.002(3) 0.013(3)
C2 0.021(2) 0.049(3) 0.037(3) 0.005(2) 0.006(2) 0.008(2)
C3 0.056(4) 0.061(4) 0.029(3) -0.017(3) -0.007(3) 0.002(3)
C4 0.038(3) 0.133(8) 0.035(3) 0.031(4) 0.002(3) -0.011(4)
C5 0.047(4) 0.074(5) 0.054(4) -0.038(4) -0.001(3) -0.001(3)
C6 0.060(5) 0.065(5) 0.137(9) 0.063(6) -0.036(5) -0.011(4)
C7 0.025(3) 0.182(11) 0.092(6) -0.081(7) -0.009(4) 0.030(5)
C8 0.031(3) 0.075(5) 0.080(5) 0.015(4) 0.002(3) -0.023(3)
C9 0.023(2) 0.071(4) 0.028(3) 0.008(3) 0.002(2) 0.003(2)
C10 0.034(3) 0.053(4) 0.033(3) -0.001(2) -0.004(2) 0.004(3)
C11 0.032(3) 0.105(7) 0.060(4) 0.043(4) -0.004(3) 0.004(4)
C12 0.044(3) 0.048(4) 0.057(4) -0.006(3) 0.003(3) -0.001(3)
C13 0.030(3) 0.123(8) 0.060(5) 0.033(5) -0.011(3) 0.005(4)
C14 0.026(3) 0.069(4) 0.053(4) -0.015(3) 0.004(3) 0.003(3)
C15 0.033(3) 0.097(6) 0.032(3) 0.007(3) 0.004(2) 0.008(3)
C16 0.032(3) 0.118(7) 0.037(3) -0.005(4) -0.001(3) 0.010(4)
C17 0.038(3) 0.072(5) 0.055(4) -0.005(3) 0.006(3) 0.003(3)
C18 0.046(4) 0.080(5) 0.045(4) 0.005(3) -0.004(3) -0.010(4)
C19 0.062(5) 0.089(6) 0.042(4) 0.006(4) 0.010(3) 0.004(4)
C20 0.065(5) 0.079(5) 0.038(3) 0.004(3) 0.004(3) -0.005(4)
C21 0.030(2) 0.032(3) 0.038(3) -0.007(2) 0.007(2) -0.001(2)
C22 0.040(3) 0.033(3) 0.039(3) -0.002(2) 0.011(2) -0.001(2)
C23 0.053(4) 0.045(3) 0.041(3) -0.010(3) 0.011(3) -0.002(3)
C24 0.080(5) 0.053(4) 0.040(3) -0.005(3) 0.025(3) -0.007(4)
C25 0.021(2) 0.038(3) 0.046(3) -0.001(2) 0.012(2) -0.002(2)
C26 0.036(3) 0.034(3) 0.063(4) -0.001(3) 0.022(3) -0.003(2)
C27 0.042(3) 0.049(4) 0.062(4) -0.005(3) 0.023(3) -0.009(3)
C28 0.077(5) 0.053(4) 0.091(6) -0.006(4) 0.050(5) -0.023(4)
C29 0.021(2) 0.034(3) 0.045(3) 0.000(2) 0.011(2) 0.0052(19)
C30 0.030(3) 0.034(3) 0.043(3) 0.000(2) 0.009(2) 0.010(2)
C31 0.042(3) 0.042(3) 0.054(4) 0.010(3) 0.012(3) 0.014(3)
C32 0.043(3) 0.061(4) 0.064(4) 0.021(3) 0.009(3) 0.015(3)
C33 0.028(2) 0.026(2) 0.033(2) -0.0047(19) 0.0109(19) -0.0031(18)
C34 0.026(2) 0.027(2) 0.044(3) -0.002(2) 0.007(2) -0.0013(19)
C35 0.040(3) 0.028(3) 0.034(3) 0.001(2) 0.010(2) 0.003(2)
C36 0.045(3) 0.034(3) 0.070(4) 0.001(3) 0.012(3) 0.007(3)
C37 0.045(4) 0.061(5) 0.126(7) -0.007(5) 0.051(5) -0.011(3)
C38 0.054(5) 0.067(6) 0.208(13) -0.025(7) 0.052(7) -0.003(4)
C39A 0.046(10) 0.050(10) 0.064(12) -0.008(8) 0.023(7) 0.017(7)
C40A 0.110(15) 0.120(17) 0.065(10) 0.022(11) 0.036(10) 0.083(14)
C39B 0.051(9) 0.045(8) 0.120(15) 0.024(9) 0.009(10) -0.008(7)
C40B 0.073(17) 0.068(14) 0.089(19) -0.012(12) 0.011(12) 0.013(13)
C41 0.035(3) 0.075(5) 0.069(5) 0.000(4) 0.019(3) -0.011(3)
C42 0.084(6) 0.080(6) 0.062(5) -0.006(4) 0.023(4) -0.028(5)
C43 0.060(5) 0.099(7) 0.088(6) -0.013(5) 0.010(5) -0.028(5)
C44 0.086(7) 0.169(12) 0.082(7) -0.036(7) 0.015(6) -0.053(8)
C45 0.033(3) 0.061(4) 0.061(4) 0.012(3) 0.019(3) 0.007(3)
C46 0.037(3) 0.049(4) 0.070(5) -0.002(3) 0.010(3) 0.005(3)
C47 0.050(4) 0.059(4) 0.049(4) 0.015(3) 0.024(3) 0.007(3)
C48 0.078(5) 0.055(4) 0.067(5) 0.002(4) 0.032(4) -0.003(4)
C49 0.042(4) 0.057(4) 0.077(5) 0.017(4) 0.002(3) -0.008(3)
C50 0.066(5) 0.079(6) 0.057(4) 0.008(4) 0.011(4) -0.012(4)
C51 0.115(9) 0.104(8) 0.083(7) 0.035(6) 0.030(6) 0.011(7)
C52 0.106(8) 0.144(11) 0.070(6) 0.034(6) 0.036(6) 0.008(7)
C53 0.040(3) 0.031(3) 0.046(3) 0.005(2) 0.011(2) 0.001(2)
C54 0.057(4) 0.045(4) 0.045(3) 0.006(3) 0.013(3) 0.000(3)
C55 0.073(5) 0.056(4) 0.059(4) 0.021(3) 0.013(4) 0.004(4)
C56 0.082(6) 0.110(8) 0.063(5) 0.027(5) 0.012(5) -0.008(6)
C57 0.032(2) 0.026(2) 0.040(3) -0.004(2) 0.008(2) 0.000(2)
C58 0.033(3) 0.040(3) 0.058(4) -0.007(3) 0.018(3) -0.006(2)
C59 0.033(3) 0.038(3) 0.040(3) -0.001(2) 0.014(2) -0.003(2)
C60 0.037(3) 0.052(4) 0.073(5) -0.005(3) 0.022(3) -0.008(3)
C61 0.031(3) 0.032(3) 0.043(3) -0.009(2) 0.008(2) -0.004(2)
C62 0.039(3) 0.040(3) 0.041(3) -0.007(2) 0.009(2) -0.001(2)
C63 0.040(3) 0.054(4) 0.046(3) -0.015(3) 0.003(3) -0.001(3)
C64 0.056(4) 0.072(5) 0.044(4) -0.011(3) 0.006(3) 0.013(4)
C65 0.029(2) 0.030(3) 0.037(3) -0.001(2) 0.009(2) -0.0034(19)
C66 0.032(3) 0.040(3) 0.067(4) -0.012(3) 0.018(3) -0.004(2)
C67 0.040(3) 0.049(4) 0.053(3) -0.014(3) 0.021(3) -0.008(3)
C68 0.044(4) 0.058(4) 0.086(5) -0.024(4) 0.030(4) -0.009(3)
C69 0.171(14) 0.169(14) 0.079(8) 0.047(8) 0.056(9) 0.067(11)

loop_
_atom_type_symbol
_atom_type_description
_atom_type_scat_dispersion_real
_atom_type_scat_dispersion_imag
_atom_type_scat_source
C C 0.0033 0.0016 'International Tables Vol C Tables 4.2.6.8 and 6.1.1.4'
H H 0.0000 0.0000 'International Tables Vol C Tables 4.2.6.8 and 6.1.1.4'
N N 0.0061 0.0033 'International Tables Vol C Tables 4.2.6.8 and 6.1.1.4'
O O 0.0106 0.0060 'International Tables Vol C Tables 4.2.6.8 and 6.1.1.4'
Cl Cl 0.1484 0.1585 'International Tables Vol C Tables 4.2.6.8 and 6.1.1.4'
Mo Mo -1.6832 0.6857 'International Tables Vol C Tables 4.2.6.8 and 6.1.1.4'
Ho Ho -0.2175 4.6783 'International Tables Vol C Tables 4.2.6.8 and 6.1.1.4'

loop_
_geom_angle_atom_site_label_1
_geom_angle_atom_site_label_2
_geom_angle_atom_site_label_3
_geom_angle
O1 Ho1 O21 80.82(12)
O1 Ho1 O18 74.53(11)
O21 Ho1 O18 72.89(11)
O1 Ho1 O4 71.80(12)
O21 Ho1 O4 77.04(11)
O18 Ho1 O4 137.67(13)
O1 Ho1 O19 137.18(11)
O21 Ho1 O19 111.93(11)
O18 Ho1 O19 71.22(11)
O4 Ho1 O19 149.46(12)
O1 Ho1 O2 72.70(11)
O21 Ho1 O2 146.35(12)
O18 Ho1 O2 80.20(11)
O4 Ho1 O2 112.58(11)
O19 Ho1 O2 76.80(11)
O1 Ho1 O20 147.71(12)
O21 Ho1 O20 71.91(12)
O18 Ho1 O20 112.11(11)
O4 Ho1 O20 85.26(12)
O19 Ho1 O20 71.15(12)
O2 Ho1 O20 138.72(12)
O1 Ho1 O3 112.77(11)
O21 Ho1 O3 138.96(12)
O18 Ho1 O3 146.96(11)
O4 Ho1 O3 71.71(12)
O19 Ho1 O3 84.83(12)
O2 Ho1 O3 72.23(11)
O20 Ho1 O3 79.52(11)
O5 Mo1 O1 106.44(18)
O5 Mo1 O6 101.41(18)
O1 Mo1 O6 95.64(15)
O5 Mo1 O12 103.9(2)
O1 Mo1 O12 95.01(16)
O6 Mo1 O12 148.44(16)
O5 Mo1 O14 92.37(17)
O1 Mo1 O14 161.19(15)
O6 Mo1 O14 80.36(13)
O12 Mo1 O14 80.04(14)
O5 Mo1 O13 163.93(16)
O1 Mo1 O13 89.57(13)
O6 Mo1 O13 75.03(12)
O12 Mo1 O13 75.43(14)
O14 Mo1 O13 71.63(12)
O7 Mo2 O2 106.91(16)
O7 Mo2 O8 102.91(16)
O2 Mo2 O8 97.01(14)
O7 Mo2 O6 101.76(16)
O2 Mo2 O6 94.79(14)
O8 Mo2 O6 148.13(14)
O7 Mo2 O15 89.72(14)
O2 Mo2 O15 163.22(13)
O8 Mo2 O15 81.00(13)
O6 Mo2 O15 79.26(13)
O7 Mo2 O13 162.05(14)
O2 Mo2 O13 91.03(13)
O8 Mo2 O13 74.71(13)
O6 Mo2 O13 75.58(13)
O15 Mo2 O13 72.33(11)
O9 Mo3 O3 106.75(18)
O9 Mo3 O10 102.8(2)
O3 Mo3 O10 96.85(15)
O9 Mo3 O8 102.03(18)
O3 Mo3 O8 95.91(14)
O10 Mo3 O8 147.40(16)
O9 Mo3 O16 91.25(16)
O3 Mo3 O16 161.93(14)
O10 Mo3 O16 80.24(14)
O8 Mo3 O16 78.39(13)
O9 Mo3 O13 162.30(15)
O3 Mo3 O13 90.91(13)
O10 Mo3 O13 75.64(14)
O8 Mo3 O13 74.28(12)
O16 Mo3 O13 71.07(12)
O11 Mo4 O4 106.28(18)
O11 Mo4 O12 102.2(2)
O4 Mo4 O12 96.11(16)
O11 Mo4 O10 102.8(2)
O4 Mo4 O10 94.99(17)
O12 Mo4 O10 148.48(14)
O11 Mo4 O17 93.03(17)
O4 Mo4 O17 160.70(14)
O12 Mo4 O17 79.40(16)
O10 Mo4 O17 80.42(16)
O11 Mo4 O13 164.10(16)
O4 Mo4 O13 89.62(13)
O12 Mo4 O13 75.89(13)
O10 Mo4 O13 74.78(13)
O17 Mo4 O13 71.07(12)
N1 Mo5 O16 102.12(19)
N1 Mo5 O17 97.04(17)
O16 Mo5 O17 89.62(17)
N1 Mo5 O15 100.01(16)
O16 Mo5 O15 90.73(14)
O17 Mo5 O15 162.48(14)
N1 Mo5 O14 95.36(19)
O16 Mo5 O14 162.49(13)
O17 Mo5 O14 87.23(17)
O15 Mo5 O14 87.19(14)
N1 Mo5 O13 175.52(18)
O16 Mo5 O13 81.70(13)
O17 Mo5 O13 80.55(13)
O15 Mo5 O13 82.17(12)
O14 Mo5 O13 80.80(13)
O22 Mo6 O18 105.93(17)
O22 Mo6 O29 102.83(19)
O18 Mo6 O29 96.26(15)
O22 Mo6 O23 102.38(19)
O18 Mo6 O23 95.67(15)
O29 Mo6 O23 147.85(15)
O22 Mo6 O31 91.58(16)
O18 Mo6 O31 162.49(14)
O29 Mo6 O31 79.28(14)
O23 Mo6 O31 80.40(14)
O22 Mo6 O30 163.99(15)
O18 Mo6 O30 90.06(13)
O29 Mo6 O30 75.68(13)
O23 Mo6 O30 74.58(13)
O31 Mo6 O30 72.44(12)
O24 Mo7 O19 106.61(17)
O24 Mo7 O25 101.06(18)
O19 Mo7 O25 95.62(15)
O24 Mo7 O23 103.37(18)
O19 Mo7 O23 96.82(15)
O25 Mo7 O23 148.03(14)
O24 Mo7 O32 91.64(16)
O19 Mo7 O32 161.75(14)
O25 Mo7 O32 80.17(14)
O23 Mo7 O32 78.84(14)
O24 Mo7 O30 163.30(15)
O19 Mo7 O30 90.05(13)
O25 Mo7 O30 75.61(13)
O23 Mo7 O30 75.05(13)
O32 Mo7 O30 71.69(12)
O26 Mo8 O20 107.09(17)
O26 Mo8 O27 102.04(18)
O20 Mo8 O27 96.08(16)
O26 Mo8 O25 101.81(19)
O20 Mo8 O25 95.44(15)
O27 Mo8 O25 149.07(15)
O26 Mo8 O33 91.46(16)
O20 Mo8 O33 161.45(14)
O27 Mo8 O33 79.83(14)
O25 Mo8 O33 80.15(14)
O26 Mo8 O30 162.44(15)
O20 Mo8 O30 90.46(13)
O27 Mo8 O30 76.15(13)
O25 Mo8 O30 75.15(13)
O33 Mo8 O30 70.99(12)
O28 Mo9 O21 106.47(18)
O28 Mo9 O29 103.33(19)
O21 Mo9 O29 95.70(15)
O28 Mo9 O27 101.38(19)
O21 Mo9 O27 95.05(15)
O29 Mo9 O27 148.94(15)
O28 Mo9 O34 92.19(17)
O21 Mo9 O34 161.32(14)
O29 Mo9 O34 80.40(14)
O27 Mo9 O34 80.13(14)
O28 Mo9 O30 163.26(16)
O21 Mo9 O30 90.23(13)
O29 Mo9 O30 75.54(13)
O27 Mo9 O30 75.35(13)
O34 Mo9 O30 71.10(12)
N4 Mo10 O32 99.05(19)
N4 Mo10 O33 97.84(18)
O32 Mo10 O33 89.38(16)
N4 Mo10 O34 99.02(18)
O32 Mo10 O34 161.88(14)
O33 Mo10 O34 86.86(16)
N4 Mo10 O31 100.08(17)
O32 Mo10 O31 91.17(16)
O33 Mo10 O31 161.76(14)
O34 Mo10 O31 86.98(15)
N4 Mo10 O30 178.01(17)
O32 Mo10 O30 81.46(13)
O33 Mo10 O30 80.23(13)
O34 Mo10 O30 80.44(12)
O31 Mo10 O30 81.82(13)
Mo1 O1 Ho1 134.99(17)
Mo2 O2 Ho1 133.04(16)
Mo3 O3 Ho1 132.95(17)
Mo4 O4 Ho1 134.67(17)
Mo1 O6 Mo2 115.63(17)
Mo2 O8 Mo3 115.51(17)
Mo3 O10 Mo4 115.16(17)
Mo4 O12 Mo1 115.03(18)
Mo5 O13 Mo3 100.94(12)
Mo5 O13 Mo2 100.25(12)
Mo3 O13 Mo2 88.64(11)
Mo5 O13 Mo4 100.71(12)
Mo3 O13 Mo4 88.09(11)
Mo2 O13 Mo4 159.03(14)
Mo5 O13 Mo1 100.28(13)
Mo3 O13 Mo1 158.77(14)
Mo2 O13 Mo1 88.05(10)
Mo4 O13 Mo1 87.54(11)
C1 O14 Mo5 125.8(4)
C1 O14 Mo1 120.5(4)
Mo5 O14 Mo1 107.29(15)
C2 O15 Mo5 123.9(3)
C2 O15 Mo2 118.4(3)
Mo5 O15 Mo2 105.20(13)
C3 O16 Mo5 128.5(4)
C3 O16 Mo3 122.1(4)
Mo5 O16 Mo3 106.29(14)
C4 O17 Mo5 129.0(4)
C4 O17 Mo4 123.2(4)
Mo5 O17 Mo4 107.67(15)
Mo6 O18 Ho1 134.67(17)
Mo7 O19 Ho1 134.54(17)
Mo8 O20 Ho1 133.84(17)
Mo9 O21 Ho1 134.42(17)
Mo6 O23 Mo7 114.94(17)
Mo7 O25 Mo8 114.45(17)
Mo8 O27 Mo9 114.73(16)
Mo9 O29 Mo6 115.30(17)
Mo10 O30 Mo7 100.38(12)
Mo10 O30 Mo8 101.19(12)
Mo7 O30 Mo8 88.48(11)
Mo10 O30 Mo6 100.03(12)
Mo7 O30 Mo6 88.38(10)
Mo8 O30 Mo6 158.76(14)
Mo10 O30 Mo9 100.81(12)
Mo7 O30 Mo9 158.80(14)
Mo8 O30 Mo9 87.76(10)
Mo6 O30 Mo9 87.61(11)
C5 O31 Mo10 122.7(4)
C5 O31 Mo6 116.0(4)
Mo10 O31 Mo6 105.65(14)
C6 O32 Mo10 127.2(4)
C6 O32 Mo7 122.3(4)
Mo10 O32 Mo7 106.46(15)
C7 O33 Mo10 126.6(4)
C7 O33 Mo8 122.8(4)
Mo10 O33 Mo8 107.58(15)
C8 O34 Mo10 127.3(4)
C8 O34 Mo9 121.9(4)
Mo10 O34 Mo9 107.64(14)
N2 N1 Mo5 169.7(5)
N1 N2 C9 119.3(5)
O35 N3 O36 122.8(7)
O35 N3 C14 118.5(7)
O36 N3 C14 118.7(8)
N5 N4 Mo10 174.5(4)
N4 N5 C15 121.7(5)
O38 N6 O37 124.2(8)
O38 N6 C20 117.9(8)
O37 N6 C20 117.9(9)
C29 N7 C21 108.4(4)
C29 N7 C33 108.7(4)
C21 N7 C33 111.3(4)
C29 N7 C25 111.4(4)
C21 N7 C25 108.8(4)
C33 N7 C25 108.2(4)
C45 N8 C49 112.6(6)
C45 N8 C41 110.8(5)
C49 N8 C41 107.2(5)
C45 N8 C37 108.6(5)
C49 N8 C37 106.3(6)
C41 N8 C37 111.2(6)
C61 N9 C65 110.6(4)
C61 N9 C53 107.0(4)
C65 N9 C53 110.3(4)
C61 N9 C57 110.9(4)
C65 N9 C57 107.5(4)
C53 N9 C57 110.7(4)
C10 C9 N2 124.5(5)
C10 C9 C11 119.2(6)
N2 C9 C11 116.4(6)
C9 C10 C12 121.1(6)
C13 C11 C9 119.9(7)
C10 C12 C14 117.6(7)
C14 C13 C11 119.9(6)
C13 C14 C12 122.2(6)
C13 C14 N3 119.4(7)
C12 C14 N3 118.4(7)
N5 C15 C16 118.1(6)
N5 C15 C17 123.4(6)
C16 C15 C17 118.4(6)
C18 C16 C15 121.3(7)
C19 C17 C15 120.7(7)
C16 C18 C20 118.6(6)
C20 C19 C17 118.9(8)
C19 C20 C18 121.9(7)
C19 C20 N6 119.3(8)
C18 C20 N6 118.7(7)
C22 C21 N7 115.8(4)
C21 C22 C23 110.6(5)
C24 C23 C22 113.1(5)
C26 C25 N7 114.3(4)
C25 C26 C27 110.9(5)
C28 C27 C26 111.2(6)
N7 C29 C30 115.6(4)
C31 C30 C29 111.8(5)
C32 C31 C30 112.2(5)
N7 C33 C34 115.3(4)
C35 C34 C33 110.0(4)
C36 C35 C34 112.7(5)
N8 C37 C38 116.2(7)
C39B C38 C37 119.1(9)
C37 C38 C39A 101.1(11)
C40A C39A C38 108.3(18)
C40B C39B C38 95.6(15)
C42 C41 N8 115.7(6)
C41 C42 C43 110.9(7)
C44 C43 C42 113.0(8)
C46 C45 N8 116.5(5)
C45 C46 C47 112.1(6)
C48 C47 C46 111.2(6)
C50 C49 N8 116.8(6)
C49 C50 C51 111.7(8)
C52 C51 C50 117.6(10)
C54 C53 N9 115.5(5)
C55 C54 C53 110.5(6)
C54 C55 C56 112.7(7)
C58 C57 N9 114.6(4)
C59 C58 C57 110.6(5)
C58 C59 C60 112.4(5)
N9 C61 C62 115.4(4)
C63 C62 C61 110.3(5)
C64 C63 C62 112.5(6)
N9 C65 C66 115.2(4)
C67 C66 C65 112.5(5)
C66 C67 C68 112.1(5)
Cl2A C69 Cl3A 120.5(12)
Cl2A C69 Cl1 109.4(9)
Cl3A C69 Cl1 97.9(9)
Cl1 C69 Cl2B 97.9(12)
Cl1 C69 Cl3B 130.0(8)
Cl2B C69 Cl3B 100.2(11)

loop_
_geom_bond_atom_site_label_1
_geom_bond_atom_site_label_2
_geom_bond_distance
Ho1 O1 2.353(3)
Ho1 O21 2.366(3)
Ho1 O18 2.370(3)
Ho1 O4 2.370(3)
Ho1 O19 2.374(3)
Ho1 O2 2.375(3)
Ho1 O20 2.379(3)
Ho1 O3 2.387(3)
Mo1 O5 1.701(4)
Mo1 O1 1.743(3)
Mo1 O6 1.903(3)
Mo1 O12 1.920(4)
Mo1 O14 2.229(3)
Mo1 O13 2.346(3)
Mo2 O7 1.701(3)
Mo2 O2 1.747(3)
Mo2 O8 1.895(3)
Mo2 O6 1.921(3)
Mo2 O15 2.270(3)
Mo2 O13 2.310(3)
Mo3 O9 1.695(4)
Mo3 O3 1.748(3)
Mo3 O10 1.901(4)
Mo3 O8 1.921(3)
Mo3 O16 2.287(3)
Mo3 O13 2.310(3)
Mo4 O11 1.697(4)
Mo4 O4 1.745(3)
Mo4 O12 1.915(4)
Mo4 O10 1.921(4)
Mo4 O17 2.239(4)
Mo4 O13 2.330(3)
Mo5 N1 1.779(4)
Mo5 O16 1.970(4)
Mo5 O17 1.997(4)
Mo5 O15 2.000(3)
Mo5 O14 2.021(4)
Mo5 O13 2.111(3)
Mo6 O22 1.695(4)
Mo6 O18 1.739(3)
Mo6 O29 1.910(4)
Mo6 O23 1.914(3)
Mo6 O31 2.257(3)
Mo6 O30 2.329(3)
Mo7 O24 1.692(4)
Mo7 O19 1.747(3)
Mo7 O25 1.912(3)
Mo7 O23 1.918(4)
Mo7 O32 2.262(3)
Mo7 O30 2.306(3)
Mo8 O26 1.689(4)
Mo8 O20 1.750(3)
Mo8 O27 1.904(4)
Mo8 O25 1.924(4)
Mo8 O33 2.250(3)
Mo8 O30 2.317(3)
Mo9 O28 1.696(4)
Mo9 O21 1.743(3)
Mo9 O29 1.910(4)
Mo9 O27 1.924(4)
Mo9 O34 2.246(3)
Mo9 O30 2.334(3)
Mo10 N4 1.780(4)
Mo10 O32 1.979(4)
Mo10 O33 1.995(4)
Mo10 O34 2.005(4)
Mo10 O31 2.019(4)
Mo10 O30 2.118(3)
Cl1 C69 1.772(17)
Cl2A C69 1.585(14)
Cl3A C69 1.718(17)
Cl2B C69 1.78(3)
Cl3B C69 1.89(2)
O14 C1 1.414(7)
O15 C2 1.428(6)
O16 C3 1.408(6)
O17 C4 1.370(7)
O31 C5 1.428(7)
O32 C6 1.405(7)
O33 C7 1.378(7)
O34 C8 1.400(7)
O35 N3 1.207(10)
O36 N3 1.211(9)
O37 N6 1.242(10)
O38 N6 1.211(10)
N1 N2 1.247(6)
N2 C9 1.393(7)
N3 C14 1.454(9)
N4 N5 1.251(6)
N5 C15 1.373(8)
N6 C20 1.447(10)
N7 C29 1.513(6)
N7 C21 1.518(7)
N7 C33 1.518(6)
N7 C25 1.537(6)
N8 C45 1.498(8)
N8 C49 1.514(9)
N8 C41 1.522(8)
N8 C37 1.524(8)
N9 C61 1.508(6)
N9 C65 1.518(6)
N9 C53 1.525(7)
N9 C57 1.529(6)
C9 C10 1.374(9)
C9 C11 1.403(8)
C10 C12 1.390(9)
C11 C13 1.371(10)
C12 C14 1.393(9)
C13 C14 1.349(11)
C15 C16 1.394(8)
C15 C17 1.422(9)
C16 C18 1.380(10)
C17 C19 1.401(10)
C18 C20 1.421(11)
C19 C20 1.364(10)
C21 C22 1.516(8)
C22 C23 1.522(8)
C23 C24 1.503(9)
C25 C26 1.508(8)
C26 C27 1.531(8)
C27 C28 1.502(10)
C29 C30 1.532(7)
C30 C31 1.501(7)
C31 C32 1.498(9)
C33 C34 1.522(7)
C34 C35 1.516(7)
C35 C36 1.503(8)
C37 C38 1.540(12)
C38 C39B 1.502(18)
C38 C39A 1.62(2)
C39A C40A 1.52(3)
C39B C40B 1.44(3)
C41 C42 1.487(10)
C42 C43 1.510(11)
C43 C44 1.485(12)
C45 C46 1.497(9)
C46 C47 1.524(9)
C47 C48 1.495(10)
C49 C50 1.488(11)
C50 C51 1.517(11)
C51 C52 1.419(14)
C53 C54 1.514(8)
C54 C55 1.510(9)
C55 C56 1.524(11)
C57 C58 1.520(7)
C58 C59 1.519(8)
C59 C60 1.520(8)
C61 C62 1.516(8)
C62 C63 1.512(8)
C63 C64 1.496(10)
C65 C66 1.522(8)
C66 C67 1.500(8)
C67 C68 1.510(9)
